data_4027041
loop_
_publ_author_name
'Hui-Lei Hou'
'Xiang Gao'

_publ_section_title
;
 Aerobic Oxidations of C602- in the Presence of PhCN and PhCH2CN:
 Oxygenation versus Dehydrogenation Reactions
;
_journal_name_full 'Journal of Organic Chemistry'
_journal_page_first 2553
_journal_page_last 2558
_journal_paper_doi 10.1021/jo202616j
_journal_volume 77
_journal_year 2012
_chemical_formula_sum 'C69 H5 N S4'
_chemical_formula_weight 975.98
_chemical_name_systematic
; 
 ? 
;
_space_group_IT_number 2
_symmetry_cell_setting triclinic
_symmetry_space_group_name_Hall '-P 1'
_symmetry_space_group_name_H-M 'P -1'
_atom_sites_solution_hydrogens geom
_atom_sites_solution_primary direct
_atom_sites_solution_secondary difmap
_audit_creation_method SHELXL-97
_cell_angle_alpha 93.1580(10)
_cell_angle_beta 97.3430(10)
_cell_angle_gamma 104.5030(10)
_cell_formula_units_Z 2
_cell_length_a 9.9728(8)
_cell_length_b 13.2397(10)
_cell_length_c 15.0024(11)
_cell_measurement_reflns_used 5271
_cell_measurement_temperature 191(2)
_cell_measurement_theta_max 26.14
_cell_measurement_theta_min 2.31
_cell_volume 1894.2(3)
_computing_structure_refinement 'SHELXL-97 (Sheldrick, 2008)'
_computing_structure_solution 'SHELXS-97 (Sheldrick, 2008)'
_diffrn_ambient_temperature 191(2)
_diffrn_measured_fraction_theta_full 0.982
_diffrn_measured_fraction_theta_max 0.982
_diffrn_measurement_device_type 'Bruker APEX-II CCD'
_diffrn_radiation_monochromator graphite
_diffrn_radiation_source 'fine-focus sealed tube'
_diffrn_radiation_type MoK\a
_diffrn_radiation_wavelength 0.71073
_diffrn_reflns_av_R_equivalents 0.0190
_diffrn_reflns_av_sigmaI/netI 0.0404
_diffrn_reflns_limit_h_max 12
_diffrn_reflns_limit_h_min -8
_diffrn_reflns_limit_k_max 16
_diffrn_reflns_limit_k_min -16
_diffrn_reflns_limit_l_max 18
_diffrn_reflns_limit_l_min -18
_diffrn_reflns_number 10619
_diffrn_reflns_theta_full 26.14
_diffrn_reflns_theta_max 26.14
_diffrn_reflns_theta_min 1.37
_exptl_absorpt_coefficient_mu 0.311
_exptl_absorpt_correction_T_max 0.969
_exptl_absorpt_correction_T_min 0.927
_exptl_absorpt_correction_type multi-scan
_exptl_crystal_colour block
_exptl_crystal_density_diffrn 1.711
_exptl_crystal_description block
_exptl_crystal_F_000 980
_exptl_crystal_size_max 0.16
_exptl_crystal_size_mid 0.12
_exptl_crystal_size_min 0.09
_refine_diff_density_max 0.548
_refine_diff_density_min -0.675
_refine_diff_density_rms 0.071
_refine_ls_extinction_method none
_refine_ls_goodness_of_fit_ref 1.063
_refine_ls_hydrogen_treatment mixed
_refine_ls_matrix_type full
_refine_ls_number_parameters 696
_refine_ls_number_reflns 7418
_refine_ls_number_restraints 0
_refine_ls_restrained_S_all 1.063
_refine_ls_R_factor_all 0.0730
_refine_ls_R_factor_gt 0.0557
_refine_ls_shift/su_max 0.000
_refine_ls_shift/su_mean 0.000
_refine_ls_structure_factor_coef Fsqd
_refine_ls_weighting_details 'calc w=1/[\s^2^(Fo^2^)+(0.0960P)^2^+1.0908P] where P=(Fo^2^+2Fc^2^)/3'
_refine_ls_weighting_scheme calc
_refine_ls_wR_factor_gt 0.1562
_refine_ls_wR_factor_ref 0.1724
_reflns_number_gt 5607
_reflns_number_total 7418
_reflns_threshold_expression >2sigma(I)
_cod_data_source_file jo202616j_si_002.cif
_cod_data_source_block 1
_cod_database_code 4027041

loop_
_symmetry_equiv_pos_as_xyz
'x, y, z'
'-x, -y, -z'

loop_
_atom_site_label
_atom_site_type_symbol
_atom_site_fract_x
_atom_site_fract_y
_atom_site_fract_z
_atom_site_U_iso_or_equiv
_atom_site_adp_type
_atom_site_occupancy
_atom_site_symmetry_multiplicity
_atom_site_calc_flag
C1 C 0.6410(3) 0.88285(18) 0.04725(16) 0.0201(5) Uani 1 1 d
C2 C 0.7925(3) 0.86248(19) 0.06526(16) 0.0208(5) Uani 1 1 d
C3 C 0.7975(3) 0.75171(19) 0.06964(16) 0.0230(5) Uani 1 1 d
C4 C 0.6788(3) 0.66913(19) 0.05020(16) 0.0250(6) Uani 1 1 d
C5 C 0.5395(3) 0.6870(2) 0.03408(16) 0.0259(6) Uani 1 1 d
C6 C 0.5215(3) 0.7873(2) 0.03741(16) 0.0223(5) Uani 1 1 d
C7 C 0.8854(3) 0.92031(19) 0.14715(16) 0.0220(5) Uani 1 1 d
C8 C 0.5983(3) 0.8590(2) 0.48508(17) 0.0299(6) Uani 1 1 d
C9 C 0.9599(3) 0.8516(2) 0.18809(17) 0.0245(6) Uani 1 1 d
C10 C 0.7358(3) 0.8409(2) 0.50075(16) 0.0301(6) Uani 1 1 d
C11 C 0.6104(3) 0.95679(19) 0.11500(17) 0.0232(5) Uani 1 1 d
C12 C 0.3379(3) 0.6292(2) 0.11539(17) 0.0290(6) Uani 1 1 d
C13 C 0.4280(3) 0.5319(2) 0.33485(18) 0.0289(6) Uani 1 1 d
C14 C 0.9067(3) 0.7482(2) 0.14096(17) 0.0253(6) Uani 1 1 d
C15 C 0.4144(3) 0.8119(2) 0.08333(17) 0.0261(6) Uani 1 1 d
C16 C 0.5252(3) 0.53878(19) 0.11457(18) 0.0292(6) Uani 1 1 d
C17 C 0.8990(3) 0.6597(2) 0.18794(18) 0.0288(6) Uani 1 1 d
C18 C 0.3212(3) 0.7337(2) 0.12025(18) 0.0296(6) Uani 1 1 d
C19 C 0.3828(3) 0.5205(2) 0.23821(19) 0.0305(6) Uani 1 1 d
C20 C 0.8621(3) 0.7141(2) 0.45326(17) 0.0295(6) Uani 1 1 d
C21 C 0.3936(3) 0.6080(2) 0.38843(18) 0.0291(6) Uani 1 1 d
C22 C 0.6288(3) 0.6514(2) 0.47612(16) 0.0265(6) Uani 1 1 d
C23 C 0.4969(3) 0.6692(2) 0.46110(17) 0.0279(6) Uani 1 1 d
C24 C 0.7090(3) 1.01316(18) 0.18409(17) 0.0243(6) Uani 1 1 d
C25 C 0.4949(3) 0.49602(19) 0.19446(19) 0.0311(7) Uani 1 1 d
C26 C 0.4991(3) 0.9547(2) 0.36946(19) 0.0319(6) Uani 1 1 d
C27 C 0.3674(3) 0.7787(2) 0.39628(18) 0.0309(6) Uani 1 1 d
C28 C 0.6683(3) 1.03450(19) 0.27104(18) 0.0292(6) Uani 1 1 d
C29 C 0.2711(3) 0.6643(2) 0.25576(19) 0.0304(6) Uani 1 1 d
C30 C 0.8494(3) 0.99519(19) 0.20030(17) 0.0246(6) Uani 1 1 d
C31 C 0.9693(3) 0.9415(2) 0.33650(18) 0.0295(6) Uani 1 1 d
C32 C 1.0040(3) 0.8625(2) 0.28101(18) 0.0287(6) Uani 1 1 d
C33 C 0.9371(3) 0.8977(2) 0.41994(18) 0.0307(6) Uani 1 1 d
C34 C 0.7517(3) 0.7395(2) 0.49640(17) 0.0291(6) Uani 1 1 d
C35 C 0.6070(3) 0.49201(19) 0.26415(19) 0.0306(6) Uani 1 1 d
C36 C 0.3762(3) 0.8668(2) 0.34911(19) 0.0326(7) Uani 1 1 d
C37 C 0.9951(3) 0.7696(2) 0.32962(18) 0.0307(6) Uani 1 1 d
C38 C 0.7520(3) 0.9898(2) 0.42114(18) 0.0327(7) Uani 1 1 d
C39 C 0.4808(3) 0.7750(2) 0.46571(17) 0.0296(6) Uani 1 1 d
C40 C 0.6640(3) 0.5720(2) 0.41991(17) 0.0285(6) Uani 1 1 d
C41 C 0.3310(3) 0.8548(2) 0.2521(2) 0.0315(6) Uani 1 1 d
C42 C 0.8930(3) 1.0060(2) 0.29703(18) 0.0286(6) Uani 1 1 d
C43 C 0.6692(3) 0.57736(19) 0.10068(17) 0.0282(6) Uani 1 1 d
C44 C 0.4458(3) 0.6063(2) 0.07446(17) 0.0285(6) Uani 1 1 d
C45 C 0.9533(3) 0.7926(2) 0.41626(18) 0.0312(6) Uani 1 1 d
C46 C 0.4683(3) 0.9149(2) 0.13093(18) 0.0260(6) Uani 1 1 d
C47 C 0.6075(3) 0.9511(2) 0.43561(18) 0.0322(7) Uani 1 1 d
C48 C 0.2801(3) 0.7563(2) 0.20658(19) 0.0296(6) Uani 1 1 d
C49 C 0.7777(3) 0.5726(2) 0.16708(19) 0.0300(6) Uani 1 1 d
C50 C 0.8086(3) 0.6112(2) 0.40627(18) 0.0300(6) Uani 1 1 d
C51 C 0.3138(3) 0.6750(2) 0.34853(19) 0.0307(6) Uani 1 1 d
C52 C 0.3064(3) 0.5853(2) 0.19978(19) 0.0325(7) Uani 1 1 d
C53 C 0.7813(3) 1.03031(19) 0.34038(18) 0.0310(7) Uani 1 1 d
C54 C 0.5656(3) 0.5136(2) 0.35068(18) 0.0293(6) Uani 1 1 d
C55 C 0.5299(3) 0.9977(2) 0.28516(19) 0.0304(6) Uani 1 1 d
C56 C 0.8314(3) 0.9216(2) 0.46162(17) 0.0311(7) Uani 1 1 d
C57 C 0.4278(3) 0.9368(2) 0.21371(19) 0.0290(6) Uani 1 1 d
C58 C 0.9439(3) 0.6716(2) 0.28461(19) 0.0318(6) Uani 1 1 d
C59 C 0.7459(3) 0.5292(2) 0.25090(19) 0.0312(6) Uani 1 1 d
C60 C 0.8485(3) 0.5897(2) 0.3231(2) 0.0325(6) Uani 1 1 d
C61 C 0.7451(3) 0.91016(19) -0.01895(16) 0.0233(5) Uani 1 1 d
C62 C 0.8130(3) 1.0213(2) -0.01933(17) 0.0251(6) Uani 1 1 d
C63 C 0.7187(3) 0.84915(19) -0.10998(16) 0.0256(6) Uani 1 1 d
C64 C 0.5858(3) 0.8240(2) -0.16062(19) 0.0309(6) Uani 1 1 d
C65 C 0.5644(4) 0.7710(2) -0.2459(2) 0.0371(7) Uani 1 1 d
C66 C 0.6743(4) 0.7457(2) -0.2800(2) 0.0419(8) Uani 1 1 d
C67 C 0.8062(4) 0.7718(3) -0.2304(2) 0.0459(8) Uani 1 1 d
C68 C 0.8290(4) 0.8235(3) -0.1446(2) 0.0374(7) Uani 1 1 d
C69 C 0.9069(4) 0.3417(3) 0.1083(2) 0.0490(9) Uani 1 1 d
C70 C 0.0645(3) 0.6267(2) 0.6095(2) 0.0382(7) Uani 1 1 d
H1 H 0.509(3) 0.845(2) -0.1387(18) 0.020(7) Uiso 1 1 d
H2 H 0.475(4) 0.756(3) -0.278(2) 0.051(10) Uiso 1 1 d
H3 H 0.663(4) 0.710(3) -0.336(2) 0.045(9) Uiso 1 1 d
H4 H 0.889(4) 0.759(3) -0.254(2) 0.051(10) Uiso 1 1 d
H5 H 0.920(4) 0.842(2) -0.109(2) 0.038(9) Uiso 1 1 d
N1 N 0.8704(3) 1.10755(18) -0.01932(16) 0.0335(6) Uani 1 1 d
S1 S -0.07232(10) 0.56795(8) 0.64067(7) 0.0559(3) Uani 1 1 d
S2 S 0.20129(10) 0.68492(9) 0.57773(7) 0.0607(3) Uani 1 1 d
S3 S 1.02999(14) 0.40014(10) 0.06317(10) 0.0826(4) Uani 1 1 d
S4 S 0.78621(13) 0.28334(9) 0.15303(8) 0.0738(4) Uani 1 1 d

loop_
_atom_site_aniso_label
_atom_site_aniso_U_11
_atom_site_aniso_U_22
_atom_site_aniso_U_33
_atom_site_aniso_U_23
_atom_site_aniso_U_13
_atom_site_aniso_U_12
C1 0.0200(12) 0.0209(11) 0.0178(11) 0.0045(9) 0.0032(10) 0.0016(10)
C2 0.0197(12) 0.0239(12) 0.0179(12) 0.0029(10) 0.0068(10) 0.0018(10)
C3 0.0272(14) 0.0269(13) 0.0167(12) 0.0009(10) 0.0105(10) 0.0070(11)
C4 0.0365(15) 0.0230(12) 0.0145(11) -0.0048(10) 0.0056(11) 0.0065(11)
C5 0.0311(14) 0.0250(12) 0.0132(11) -0.0034(10) -0.0007(10) -0.0049(11)
C6 0.0215(13) 0.0272(12) 0.0136(11) 0.0029(10) -0.0021(10) -0.0002(10)
C7 0.0148(12) 0.0252(12) 0.0218(12) 0.0031(10) 0.0065(10) -0.0047(10)
C8 0.0402(17) 0.0332(14) 0.0155(12) -0.0049(10) 0.0111(12) 0.0060(13)
C9 0.0127(12) 0.0351(14) 0.0243(13) 0.0055(11) 0.0065(10) 0.0011(11)
C10 0.0358(16) 0.0356(14) 0.0110(11) -0.0054(10) 0.0022(11) -0.0031(12)
C11 0.0269(14) 0.0209(11) 0.0240(13) 0.0074(10) 0.0072(11) 0.0075(11)
C12 0.0195(13) 0.0324(14) 0.0221(13) 0.0010(11) -0.0065(11) -0.0123(11)
C13 0.0303(15) 0.0216(12) 0.0284(14) 0.0085(11) 0.0067(12) -0.0078(11)
C14 0.0212(13) 0.0351(14) 0.0242(13) 0.0043(11) 0.0126(11) 0.0108(11)
C15 0.0198(13) 0.0355(14) 0.0214(13) 0.0084(11) -0.0004(10) 0.0049(11)
C16 0.0410(16) 0.0163(11) 0.0228(13) -0.0087(10) 0.0011(12) -0.0023(11)
C17 0.0297(15) 0.0355(14) 0.0301(14) 0.0055(12) 0.0132(12) 0.0201(12)
C18 0.0138(12) 0.0438(16) 0.0257(14) 0.0066(12) -0.0044(11) 0.0000(11)
C19 0.0292(15) 0.0198(12) 0.0324(15) 0.0039(11) 0.0012(12) -0.0108(11)
C20 0.0240(14) 0.0438(16) 0.0191(13) 0.0100(11) -0.0018(11) 0.0069(12)
C21 0.0225(14) 0.0341(14) 0.0278(14) 0.0114(11) 0.0114(11) -0.0036(11)
C22 0.0308(14) 0.0319(13) 0.0149(12) 0.0060(10) 0.0062(11) 0.0024(12)
C23 0.0292(14) 0.0334(14) 0.0197(12) 0.0058(11) 0.0108(11) 0.0014(12)
C24 0.0326(15) 0.0145(11) 0.0262(13) 0.0047(10) 0.0105(11) 0.0031(10)
C25 0.0423(17) 0.0137(11) 0.0296(14) -0.0012(10) 0.0047(13) -0.0056(11)
C26 0.0427(17) 0.0288(13) 0.0318(15) -0.0011(11) 0.0180(13) 0.0180(13)
C27 0.0250(14) 0.0429(16) 0.0284(14) 0.0072(12) 0.0181(12) 0.0078(12)
C28 0.0423(17) 0.0162(11) 0.0289(14) -0.0018(10) 0.0107(13) 0.0051(11)
C29 0.0114(12) 0.0408(15) 0.0346(15) 0.0101(12) 0.0049(11) -0.0037(11)
C30 0.0242(13) 0.0206(12) 0.0235(13) 0.0015(10) 0.0068(11) -0.0056(10)
C31 0.0191(13) 0.0338(14) 0.0235(13) -0.0039(11) -0.0006(11) -0.0122(11)
C32 0.0111(12) 0.0431(16) 0.0274(14) 0.0047(12) 0.0016(10) -0.0009(11)
C33 0.0216(13) 0.0396(15) 0.0198(13) -0.0034(11) -0.0051(11) -0.0073(12)
C34 0.0276(14) 0.0419(15) 0.0145(12) 0.0055(11) 0.0012(11) 0.0033(12)
C35 0.0452(17) 0.0158(11) 0.0316(15) 0.0046(10) 0.0090(13) 0.0072(12)
C36 0.0288(15) 0.0431(16) 0.0343(15) 0.0051(13) 0.0174(13) 0.0178(13)
C37 0.0144(12) 0.0507(17) 0.0271(14) 0.0114(13) 0.0008(11) 0.0080(12)
C38 0.0450(17) 0.0230(13) 0.0223(13) -0.0120(11) 0.0065(12) -0.0032(12)
C39 0.0329(15) 0.0374(15) 0.0200(13) 0.0038(11) 0.0143(12) 0.0063(12)
C40 0.0358(16) 0.0279(13) 0.0232(13) 0.0131(11) 0.0061(12) 0.0079(12)
C41 0.0197(13) 0.0457(16) 0.0373(16) 0.0139(13) 0.0129(12) 0.0169(12)
C42 0.0276(14) 0.0222(12) 0.0243(13) -0.0057(10) 0.0016(11) -0.0126(11)
C43 0.0466(17) 0.0171(11) 0.0211(13) -0.0061(10) 0.0097(12) 0.0077(12)
C44 0.0342(15) 0.0229(12) 0.0170(12) -0.0052(10) -0.0033(11) -0.0086(11)
C45 0.0169(13) 0.0483(17) 0.0232(13) 0.0056(12) -0.0053(11) 0.0026(12)
C46 0.0236(13) 0.0308(13) 0.0275(14) 0.0110(11) 0.0051(11) 0.0119(11)
C47 0.0455(18) 0.0275(13) 0.0236(14) -0.0089(11) 0.0148(13) 0.0071(13)
C48 0.0110(12) 0.0449(16) 0.0331(15) 0.0123(13) 0.0047(11) 0.0047(11)
C49 0.0432(17) 0.0237(13) 0.0295(14) 0.0014(11) 0.0126(13) 0.0170(12)
C50 0.0290(15) 0.0381(15) 0.0269(14) 0.0145(12) 0.0019(12) 0.0147(12)
C51 0.0181(13) 0.0410(15) 0.0323(15) 0.0109(12) 0.0133(11) -0.0003(12)
C52 0.0193(13) 0.0346(14) 0.0303(15) 0.0010(12) 0.0009(11) -0.0156(12)
C53 0.0381(16) 0.0174(12) 0.0285(14) -0.0099(10) 0.0065(12) -0.0078(11)
C54 0.0378(16) 0.0207(12) 0.0292(14) 0.0103(11) 0.0083(12) 0.0040(11)
C55 0.0426(17) 0.0226(12) 0.0333(15) 0.0019(11) 0.0173(13) 0.0157(12)
C56 0.0346(16) 0.0321(14) 0.0150(12) -0.0082(11) -0.0020(11) -0.0077(12)
C57 0.0285(14) 0.0314(14) 0.0350(15) 0.0098(12) 0.0121(12) 0.0169(12)
C58 0.0232(14) 0.0466(17) 0.0331(15) 0.0127(13) 0.0072(12) 0.0193(13)
C59 0.0460(18) 0.0234(13) 0.0307(14) 0.0062(11) 0.0095(13) 0.0184(13)
C60 0.0350(16) 0.0357(15) 0.0347(15) 0.0130(12) 0.0079(13) 0.0202(13)
C61 0.0233(13) 0.0244(12) 0.0210(12) 0.0036(10) 0.0060(10) 0.0024(11)
C62 0.0241(13) 0.0288(14) 0.0201(12) 0.0040(10) 0.0041(10) 0.0018(11)
C63 0.0317(15) 0.0237(12) 0.0178(12) 0.0040(10) 0.0045(11) 0.0000(11)
C64 0.0368(16) 0.0286(14) 0.0255(14) 0.0040(11) 0.0021(12) 0.0064(13)
C65 0.049(2) 0.0289(14) 0.0246(14) 0.0045(12) -0.0060(14) -0.0004(14)
C66 0.068(2) 0.0312(15) 0.0183(14) -0.0012(12) 0.0105(15) -0.0041(15)
C67 0.052(2) 0.0497(19) 0.0342(17) -0.0065(14) 0.0201(16) 0.0048(17)
C68 0.0364(17) 0.0444(17) 0.0270(15) -0.0040(13) 0.0093(14) 0.0015(14)
C69 0.054(2) 0.0400(17) 0.048(2) -0.0131(15) -0.0063(17) 0.0136(16)
C70 0.0372(17) 0.0403(16) 0.0394(17) 0.0092(13) 0.0027(14) 0.0145(14)
N1 0.0336(13) 0.0295(12) 0.0347(13) 0.0074(10) 0.0090(11) 0.0002(11)
S1 0.0369(5) 0.0545(5) 0.0771(7) 0.0247(5) 0.0143(5) 0.0062(4)
S2 0.0410(5) 0.0786(7) 0.0634(6) 0.0287(5) 0.0177(5) 0.0077(5)
S3 0.0722(8) 0.0728(7) 0.0938(9) -0.0008(6) 0.0304(7) -0.0049(6)
S4 0.0728(8) 0.0607(6) 0.0752(8) -0.0124(5) 0.0229(6) -0.0081(6)

loop_
_atom_type_symbol
_atom_type_description
_atom_type_scat_dispersion_real
_atom_type_scat_dispersion_imag
_atom_type_scat_source
C C 0.0033 0.0016 'International Tables Vol C Tables 4.2.6.8 and 6.1.1.4'
S S 0.1246 0.1234 'International Tables Vol C Tables 4.2.6.8 and 6.1.1.4'
N N 0.0061 0.0033 'International Tables Vol C Tables 4.2.6.8 and 6.1.1.4'
H H 0.0000 0.0000 'International Tables Vol C Tables 4.2.6.8 and 6.1.1.4'

loop_
_geom_angle_atom_site_label_1
_geom_angle_atom_site_label_2
_geom_angle_atom_site_label_3
_geom_angle
C11 C1 C6 105.8(2)
C11 C1 C61 126.4(2)
C6 C1 C61 125.3(2)
C11 C1 C2 115.7(2)
C6 C1 C2 115.3(2)
C61 C1 C2 58.28(16)
C7 C2 C3 105.4(2)
C7 C2 C61 126.1(2)
C3 C2 C61 125.4(2)
C7 C2 C1 116.0(2)
C3 C2 C1 116.5(2)
C61 C2 C1 58.45(15)
C4 C3 C14 120.2(2)
C4 C3 C2 122.3(2)
C14 C3 C2 108.1(2)
C3 C4 C43 118.9(3)
C6 C5 C44 119.2(3)
C5 C6 C15 120.2(2)
C5 C6 C1 122.8(2)
C15 C6 C1 107.8(2)
C30 C7 C9 120.0(2)
C30 C7 C2 122.6(2)
C9 C7 C2 108.2(2)
C39 C8 C10 120.1(3)
C39 C8 C47 119.7(3)
C10 C8 C47 108.2(2)
C32 C9 C7 120.9(2)
C32 C9 C14 119.8(2)
C7 C9 C14 108.9(2)
C34 C10 C8 120.5(2)
C34 C10 C56 119.4(3)
C8 C10 C56 108.3(3)
C24 C11 C46 119.6(2)
C24 C11 C1 123.1(2)
C46 C11 C1 107.6(2)
C44 C12 C18 120.2(2)
C44 C12 C52 119.6(3)
C18 C12 C52 107.8(3)
C21 C13 C54 120.6(2)
C21 C13 C19 119.5(3)
C54 C13 C19 108.1(2)
C17 C14 C3 120.9(2)
C17 C14 C9 120.2(2)
C3 C14 C9 108.4(2)
C18 C15 C6 120.6(3)
C18 C15 C46 120.1(2)
C6 C15 C46 108.8(2)
C25 C16 C44 120.4(3)
C25 C16 C43 119.8(3)
C44 C16 C43 108.4(2)
C14 C17 C49 119.3(3)
C14 C17 C58 119.7(3)
C49 C17 C58 108.6(2)
C15 C18 C12 119.2(3)
C15 C18 C48 119.6(3)
C12 C18 C48 108.6(2)
C52 C19 C13 120.1(3)
C52 C19 C25 120.1(2)
C13 C19 C25 107.6(3)
C45 C20 C50 120.5(2)
C45 C20 C34 119.3(3)
C50 C20 C34 108.3(2)
C13 C21 C51 120.4(3)
C13 C21 C23 119.6(3)
C51 C21 C23 108.3(2)
C23 C22 C40 120.5(2)
C23 C22 C34 119.7(3)
C40 C22 C34 107.8(2)
C22 C23 C39 120.6(2)
C22 C23 C21 119.6(3)
C39 C23 C21 107.8(3)
C11 C24 C28 119.8(2)
C11 C24 C30 120.9(2)
C28 C24 C30 107.7(2)
C16 C25 C35 120.1(3)
C16 C25 C19 119.6(3)
C35 C25 C19 107.9(2)
C47 C26 C36 120.3(3)
C47 C26 C55 119.8(3)
C36 C26 C55 107.9(3)
C36 C27 C39 119.9(3)
C36 C27 C51 119.8(3)
C39 C27 C51 108.0(3)
C55 C28 C53 120.0(2)
C55 C28 C24 120.4(3)
C53 C28 C24 108.1(3)
C51 C29 C52 119.8(3)
C51 C29 C48 120.1(3)
C52 C29 C48 108.1(2)
C7 C30 C42 119.5(3)
C7 C30 C24 121.0(2)
C42 C30 C24 107.7(2)
C42 C31 C32 119.7(2)
C42 C31 C33 120.3(3)
C32 C31 C33 107.5(3)
C9 C32 C31 119.4(3)
C9 C32 C37 119.6(3)
C31 C32 C37 108.9(2)
C56 C33 C45 120.0(2)
C56 C33 C31 120.0(3)
C45 C33 C31 108.6(2)
C10 C34 C20 120.7(2)
C10 C34 C22 119.6(3)
C20 C34 C22 108.0(2)
C59 C35 C25 120.1(2)
C59 C35 C54 120.0(3)
C25 C35 C54 108.2(3)
C27 C36 C26 119.8(3)
C27 C36 C41 119.8(3)
C26 C36 C41 108.2(2)
C58 C37 C32 120.4(2)
C58 C37 C45 120.2(2)
C32 C37 C45 107.0(3)
C53 C38 C56 120.0(3)
C53 C38 C47 119.8(3)
C56 C38 C47 108.1(2)
C8 C39 C27 120.3(3)
C8 C39 C23 119.6(3)
C27 C39 C23 107.9(2)
C54 C40 C22 119.9(3)
C54 C40 C50 120.2(2)
C22 C40 C50 107.8(2)
C48 C41 C36 120.4(3)
C48 C41 C57 120.1(2)
C36 C41 C57 107.0(3)
C31 C42 C30 120.6(3)
C31 C42 C53 119.6(2)
C30 C42 C53 108.0(3)
C49 C43 C16 120.4(2)
C49 C43 C4 120.7(2)
C16 C43 C4 107.8(3)
C12 C44 C16 120.3(2)
C12 C44 C5 120.4(3)
C16 C44 C5 108.3(3)
C20 C45 C33 120.4(3)
C20 C45 C37 119.3(3)
C33 C45 C37 108.1(2)
C57 C46 C11 120.7(3)
C57 C46 C15 120.2(2)
C11 C46 C15 108.8(2)
C26 C47 C8 120.0(3)
C26 C47 C38 120.4(2)
C8 C47 C38 107.7(3)
C41 C48 C18 120.4(2)
C41 C48 C29 119.8(3)
C18 C48 C29 107.8(3)
C43 C49 C17 119.9(2)
C43 C49 C59 119.7(3)
C17 C49 C59 107.9(3)
C60 C50 C20 119.9(2)
C60 C50 C40 119.8(3)
C20 C50 C40 108.1(2)
C29 C51 C21 120.0(3)
C29 C51 C27 120.0(2)
C21 C51 C27 107.9(2)
C19 C52 C29 120.2(3)
C19 C52 C12 120.0(3)
C29 C52 C12 107.7(3)
C38 C53 C28 120.1(3)
C38 C53 C42 120.1(3)
C28 C53 C42 108.4(2)
C40 C54 C13 119.8(3)
C40 C54 C35 119.9(3)
C13 C54 C35 108.2(2)
C28 C55 C57 119.7(2)
C28 C55 C26 119.9(3)
C57 C55 C26 108.1(2)
C33 C56 C10 120.2(3)
C33 C56 C38 120.0(2)
C10 C56 C38 107.8(3)
C46 C57 C55 119.6(2)
C46 C57 C41 119.5(3)
C55 C57 C41 108.8(2)
C37 C58 C17 120.3(2)
C37 C58 C60 120.5(3)
C17 C58 C60 107.3(3)
C35 C59 C60 120.1(2)
C35 C59 C49 119.8(3)
C60 C59 C49 108.1(2)
C50 C60 C59 119.9(3)
C50 C60 C58 119.5(3)
C59 C60 C58 108.1(2)
C62 C61 C63 114.1(2)
C62 C61 C2 113.9(2)
C63 C61 C2 120.3(2)
C62 C61 C1 115.8(2)
C63 C61 C1 120.3(2)
C2 C61 C1 63.26(16)
N1 C62 C61 177.7(3)
C68 C63 C64 120.5(3)
C68 C63 C61 119.3(3)
C64 C63 C61 120.1(3)
C65 C64 C63 119.3(3)
C65 C64 H1 119.3(16)
C63 C64 H1 121.4(16)
C66 C65 C64 119.9(3)
C66 C65 H2 122(2)
C64 C65 H2 118(2)
C65 C66 C67 120.8(3)
C65 C66 H3 122(2)
C67 C66 H3 118(2)
C66 C67 C68 120.1(3)
C66 C67 H4 123(2)
C68 C67 H4 117(2)
C63 C68 C67 119.4(3)
C63 C68 H5 119(2)
C67 C68 H5 121(2)
S4 C69 S3 179.5(3)
S1 C70 S2 179.6(3)

loop_
_geom_bond_atom_site_label_1
_geom_bond_atom_site_label_2
_geom_bond_distance
C1 C11 1.485(4)
C1 C6 1.490(3)
C1 C61 1.520(3)
C1 C2 1.593(4)
C2 C7 1.485(3)
C2 C3 1.485(4)
C2 C61 1.517(3)
C3 C4 1.382(4)
C3 C14 1.437(4)
C4 C43 1.456(4)
C5 C6 1.384(4)
C5 C44 1.448(3)
C6 C15 1.435(4)
C7 C30 1.383(4)
C7 C9 1.428(4)
C8 C39 1.385(4)
C8 C10 1.443(4)
C8 C47 1.452(4)
C9 C32 1.395(4)
C9 C14 1.445(4)
C10 C34 1.390(4)
C10 C56 1.448(4)
C11 C24 1.373(4)
C11 C46 1.443(4)
C12 C44 1.392(4)
C12 C18 1.433(4)
C12 C52 1.460(4)
C13 C21 1.390(4)
C13 C54 1.445(4)
C13 C19 1.450(4)
C14 C17 1.391(4)
C15 C18 1.399(4)
C15 C46 1.444(4)
C16 C25 1.389(4)
C16 C44 1.443(4)
C16 C43 1.445(4)
C17 C49 1.434(4)
C17 C58 1.450(4)
C18 C48 1.445(4)
C19 C52 1.385(4)
C19 C25 1.460(4)
C20 C45 1.391(4)
C20 C50 1.439(4)
C20 C34 1.445(4)
C21 C51 1.440(4)
C21 C23 1.451(4)
C22 C23 1.386(4)
C22 C40 1.449(4)
C22 C34 1.451(4)
C23 C39 1.449(4)
C24 C28 1.449(4)
C24 C30 1.471(4)
C25 C35 1.443(4)
C26 C47 1.383(4)
C26 C36 1.450(4)
C26 C55 1.452(4)
C27 C36 1.388(4)
C27 C39 1.449(4)
C27 C51 1.452(4)
C28 C55 1.392(4)
C28 C53 1.447(4)
C29 C51 1.391(4)
C29 C52 1.444(4)
C29 C48 1.448(4)
C30 C42 1.449(4)
C31 C42 1.387(4)
C31 C32 1.438(4)
C31 C33 1.448(4)
C32 C37 1.454(4)
C33 C56 1.384(4)
C33 C45 1.440(4)
C35 C59 1.393(4)
C35 C54 1.446(4)
C36 C41 1.454(4)
C37 C58 1.373(4)
C37 C45 1.454(4)
C38 C53 1.388(4)
C38 C56 1.451(5)
C38 C47 1.452(4)
C40 C54 1.382(4)
C40 C50 1.451(4)
C41 C48 1.382(4)
C41 C57 1.459(4)
C42 C53 1.452(4)
C43 C49 1.390(4)
C46 C57 1.391(4)
C49 C59 1.450(4)
C50 C60 1.393(4)
C55 C57 1.432(4)
C58 C60 1.451(4)
C59 C60 1.440(4)
C61 C62 1.458(3)
C61 C63 1.506(3)
C62 N1 1.142(3)
C63 C68 1.382(4)
C63 C64 1.392(4)
C64 C65 1.390(4)
C64 H1 0.97(3)
C65 C66 1.373(5)
C65 H2 0.93(4)
C66 C67 1.377(5)
C66 H3 0.92(3)
C67 C68 1.388(4)
C67 H4 0.99(4)
C68 H5 0.96(3)
C69 S4 1.514(4)
C69 S3 1.536(4)
C70 S1 1.536(3)
C70 S2 1.537(3)
